data_4345796
loop_
_publ_author_name
'Jacquet, Margot'
'Lafolet, Fr\'ed\'eric'
'Cobo, Saioa'
'Loiseau, Fr\'ed\'erique'
'Bakkar, Assil'
'Boggio-Pasqua, Martial'
'Saint-Aman, Eric'
'Royal, Guy'

_publ_section_title
;
 Efficient Photoswitch System Combining a Dimethyldihydropyrene Pyridinium
 Core and Ruthenium(II) Bis-Terpyridine Entities.
;
_journal_issue 8
_journal_name_full 'Inorganic chemistry'
_journal_page_first 4357
_journal_page_last 4368
_journal_paper_doi 10.1021/acs.inorgchem.6b02861
_journal_volume 56
_journal_year 2017
_chemical_formula_moiety 'C80 H70 N8, 1(B2 F8), 0.7(C2 H3 N), 0.5(H2 O)'
_chemical_formula_sum 'C81.4 H73.1 B2 F8 N8.7 O0.5'
_chemical_formula_weight 1354.80
_space_group_crystal_system triclinic
_space_group_IT_number 2
_space_group_name_Hall '-P 1'
_space_group_name_H-M_alt 'P -1'
_symmetry_space_group_name_Hall '-P 1'
_symmetry_space_group_name_H-M 'P -1'
_atom_sites_solution_hydrogens mixed
_audit_creation_date 2016-12-06
_audit_creation_method
;
Olex2 1.2
(compiled 2014.07.22 svn.r2960 for OlexSys, GUI svn.r4862)
;
_cell_angle_alpha 112.18(2)
_cell_angle_beta 97.06(3)
_cell_angle_gamma 96.59(3)
_cell_formula_units_Z 1
_cell_length_a 9.411(3)
_cell_length_b 13.294(3)
_cell_length_c 16.113(5)
_cell_measurement_reflns_used 26157
_cell_measurement_temperature 200
_cell_measurement_theta_max 25.0
_cell_measurement_theta_min 2.535
_cell_volume 1823.9(10)
_computing_cell_refinement EvalCCD
_computing_data_collection Collect
_computing_data_reduction EvalCCD
_computing_molecular_graphics 'Olex2 (Dolomanov et al., 2009)'
_computing_publication_material 'Olex2 (Dolomanov et al., 2009)'
_computing_structure_refinement 'SHELXL-2014/7 (Sheldrick, 2014)'
_diffrn_ambient_temperature 200.0
_diffrn_detector 'CCD area detector'
_diffrn_detector_type KappaCCD
_diffrn_measured_fraction_theta_full 0.986
_diffrn_measured_fraction_theta_max 0.986
_diffrn_measurement_device_type 'Bruker-AXS-enraf-nonius KappaCCD'
_diffrn_measurement_method 'Phi and omega scans'
_diffrn_radiation_collimation 'Montel optic'
_diffrn_radiation_detector CCD
_diffrn_radiation_monochromator 'Multilayer mirrors'
_diffrn_radiation_probe x-ray
_diffrn_radiation_type MoK\a
_diffrn_radiation_wavelength 0.71073
_diffrn_reflns_av_R_equivalents 0.0572
_diffrn_reflns_av_unetI/netI 0.0421
_diffrn_reflns_Laue_measured_fraction_full 0.986
_diffrn_reflns_Laue_measured_fraction_max 0.986
_diffrn_reflns_limit_h_max 11
_diffrn_reflns_limit_h_min -11
_diffrn_reflns_limit_k_max 15
_diffrn_reflns_limit_k_min -15
_diffrn_reflns_limit_l_max 19
_diffrn_reflns_limit_l_min -19
_diffrn_reflns_number 26157
_diffrn_reflns_point_group_measured_fraction_full 0.986
_diffrn_reflns_point_group_measured_fraction_max 0.986
_diffrn_reflns_theta_full 24.999
_diffrn_reflns_theta_max 24.999
_diffrn_reflns_theta_min 2.535
_diffrn_source 'Incoatec ISG250'
_diffrn_source_target Mo
_diffrn_source_type 'Microfocus sealed tube'
_exptl_absorpt_coefficient_mu 0.087
_exptl_absorpt_correction_T_max 1
_exptl_absorpt_correction_T_min 0.473165
_exptl_absorpt_correction_type multi-scan
_exptl_absorpt_process_details
;
SADABS-2004/1 (Bruker,2004) was used for absorption correction.
R(int) was 0.1649 before and 0.0656 after correction.
The Ratio of minimum to maximum transmission is 0.4732.
The \l/2 correction factor is 0.0015.
;
_exptl_crystal_colour brown
_exptl_crystal_colour_primary brown
_exptl_crystal_density_diffrn 1.233
_exptl_crystal_description needle
_exptl_crystal_F_000 708
_exptl_crystal_size_max 0.38
_exptl_crystal_size_mid 0.27
_exptl_crystal_size_min 0.1
_refine_diff_density_max 0.992
_refine_diff_density_min -0.360
_refine_diff_density_rms 0.078
_refine_ls_extinction_method none
_refine_ls_goodness_of_fit_ref 1.065
_refine_ls_hydrogen_treatment constr
_refine_ls_matrix_type full
_refine_ls_number_parameters 612
_refine_ls_number_reflns 6332
_refine_ls_number_restraints 224
_refine_ls_restrained_S_all 1.099
_refine_ls_R_factor_all 0.1233
_refine_ls_R_factor_gt 0.0927
_refine_ls_shift/su_max 0.001
_refine_ls_shift/su_mean 0.000
_refine_ls_structure_factor_coef Fsqd
_refine_ls_weighting_details 'w=1/[\s^2^(Fo^2^)+(0.1397P)^2^+2.1281P] where P=(Fo^2^+2Fc^2^)/3'
_refine_ls_weighting_scheme calc
_refine_ls_wR_factor_gt 0.2534
_refine_ls_wR_factor_ref 0.2861
_reflns_Friedel_coverage 0.000
_reflns_number_gt 4490
_reflns_number_total 6332
_reflns_threshold_expression 'I > 2\s(I)'
_cod_data_source_file ic6b02861_si_002.cif
_cod_data_source_block nanny
_cod_original_formula_sum 'C81.40 H73.10 B2 F8 N8.70 O0.50'
_cod_database_code 4345796
_shelx_space_group_comment
;
The symmetry employed for this shelxl refinement is uniquely defined
by the following loop, which should always be used as a source of
symmetry information in preference to the above space-group names.
They are only intended as comments.
;
_olex2_refinement_description
;
1. Fixed Uiso
 At 1.2 times of:
  All C(H) groups, All C(H,H) groups
 At 1.5 times of:
  All C(H,H,H) groups, All O(H,H) groups
2. Restrained distances
 C45-N46
 1.2 with sigma of 0.02
 C44-C45
 1.5 with sigma of 0.02
 C44-N46
 2.8 with sigma of 0.02
 F4B-B1B
 1.37 with sigma of 0.02
 B1B-F3B
 1.37 with sigma of 0.02
 B1B-F2B
 1.37 with sigma of 0.02
 B1B-F1B
 1.37 with sigma of 0.02
 F1A-B1A
 1.37 with sigma of 0.02
 B1A-F4A
 1.37 with sigma of 0.02
 B1A-F2A
 1.37 with sigma of 0.02
 B1A-F3A
 1.37 with sigma of 0.02
 F2B-F1B
 2.24 with sigma of 0.02
 F1B-F3B
 2.24 with sigma of 0.02
 F2B-F3B
 2.24 with sigma of 0.02
 F4B-F2B
 2.24 with sigma of 0.02
 F4B-F1B
 2.24 with sigma of 0.02
 F4B-F3B
 2.24 with sigma of 0.02
 F4A-F3A
 2.24 with sigma of 0.02
 F3A-F2A
 2.24 with sigma of 0.02
 F2A-F4A
 2.24 with sigma of 0.02
 F1A-F4A
 2.24 with sigma of 0.02
 F1A-F3A
 2.24 with sigma of 0.02
 F1A-F2A
 2.24 with sigma of 0.02
 C8B-C7
 1.5 with sigma of 0.02
 C10B-C7
 1.5 with sigma of 0.02
 C7-C9B
 1.5 with sigma of 0.02
3. Rigid bond restraints
 C8A, C8B, C9A, C9B, C10A, C10B
 with sigma for 1-2 distances of 0.01 and sigma for 1-3 distances of 0.01
 F2B, B1B, F3B, F4B, F1B, F2A, B1A, F1A, F4A, F3A, F2C, F3C, B1C, F4C, F1C
 with sigma for 1-2 distances of 0.01 and sigma for 1-3 distances of 0.01
4. Uiso/Uaniso restraints and constraints
C8B \\sim C9B \\sim C10B \\sim C10A \\sim C9A \\sim C8A: within 1.7A with sigma
of 0.04 and sigma for terminal atoms of 0.08
F2A \\sim B1A \\sim F1A \\sim F4A \\sim F3A \\sim F2B \\sim B1B \\sim F3B \\sim
F4B \\sim F1B \\sim F2C \\sim F3C \\sim B1C \\sim F4C \\sim F1C: within 1.7A
with sigma of 0.04 and sigma for terminal atoms of 0.08
Uanis(B1B) \\sim Ueq: with sigma of 0.001 and sigma for terminal atoms of 0.2
Uanis(C9A) = Uanis(C10B)
Uanis(C10A) = Uanis(C8B)
5. Others
 Sof(C3B)=Sof(C13B)=Sof(H13D)=Sof(H13E)=Sof(H13F)=1-FVAR(1)
 Sof(C13A)=Sof(H13A)=Sof(H13B)=Sof(H13C)=Sof(C3A)=FVAR(1)
 Sof(F2A)=Sof(B1A)=Sof(F1A)=Sof(F4A)=Sof(F3A)=0.6*(1-FVAR(3))
 Sof(B1B)=Sof(F2B)=Sof(F3B)=Sof(F4B)=Sof(F1B)=0.6*FVAR(3)
 Sof(C9B)=Sof(H9BA)=Sof(H9BB)=Sof(H9BC)=Sof(C10B)=Sof(H10D)=Sof(H10E)=
 Sof(H10F)=Sof(C8B)=Sof(H8BA)=Sof(H8BB)=Sof(H8BC)=1-FVAR(3)
 Sof(C10A)=Sof(H10A)=Sof(H10B)=Sof(H10C)=Sof(C9A)=Sof(H9AA)=Sof(H9AB)=
 Sof(H9AC)=Sof(C8A)=Sof(H8AA)=Sof(H8AB)=Sof(H8AC)=FVAR(3)
 Fixed Sof: F3C(0.4) F4C(0.4) F1C(0.4) B1C(0.4) C45(0.35) N46(0.35) C44(0.35)
 H44A(0.35) H44B(0.35) H44C(0.35) O1(0.25) H1A(0.25) H1B(0.25) F2C(0.4)
6.a Riding coordinates:
 O1(H1A,H1B)
6.b Secondary CH2 refined with riding coordinates:
 C20(H20A,H20B)
6.c Aromatic/amide H refined with riding coordinates:
 C5(H5), C19(H19), C12(H12), C15(H15), C1(H1), C16(H16), C39(H39), C28(H28),
 C18(H18), C22(H22), C23(H23), C31(H31), C42(H42), C26(H26), C25(H25), C40(H40),
  C36(H36), C41(H41), C34(H34), C35(H35), C33(H33)
6.d Idealised Me refined with riding coordinates:
 C9B(H9BA,H9BB,H9BC)
6.e Idealised Me refined as rotating group:
 C10A(H10A,H10B,H10C), C9A(H9AA,H9AB,H9AC), C8A(H8AA,H8AB,H8AC), C13A(H13A,
 H13B,H13C), C13B(H13D,H13E,H13F), C44(H44A,H44B,H44C), C10B(H10D,H10E,H10F),
 C8B(H8BA,H8BB,H8BC)
;
_shelx_shelxl_version_number 2014/7
_olex2_submission_special_instructions 'No special instructions were received'

loop_
_space_group_symop_operation_xyz
'x, y, z'
'-x, -y, -z'

loop_
_atom_site_label
_atom_site_type_symbol
_atom_site_fract_x
_atom_site_fract_y
_atom_site_fract_z
_atom_site_U_iso_or_equiv
_atom_site_adp_type
_atom_site_occupancy
_atom_site_site_symmetry_order
_atom_site_calc_flag
_atom_site_refinement_flags_posn
_atom_site_refinement_flags_adp
_atom_site_refinement_flags_occupancy
_atom_site_disorder_assembly
_atom_site_disorder_group
N17 N 1.3169(3) 0.6728(3) 0.44420(19) 0.0529(8) Uani 1 1 d . . . . .
N43 N 0.5887(4) 0.6880(3) 0.7830(2) 0.0593(8) Uani 1 1 d . . . . .
N29 N 0.8870(3) 0.8426(3) 0.9647(2) 0.0553(8) Uani 1 1 d . . . . .
N37 N 1.2545(4) 0.9503(3) 1.0873(2) 0.0679(10) Uani 1 1 d . . . . .
F3C F 0.539(3) 1.026(2) 0.4461(17) 0.088(4) Uani 0.4 1 d . U P A 3
C14 C 1.1853(3) 0.5906(3) 0.2632(2) 0.0444(8) Uani 1 1 d . . . . .
C11 C 1.1259(4) 0.5463(3) 0.1648(2) 0.0449(8) Uani 1 1 d . . . . .
C5 C 0.8992(4) 0.6281(3) 0.1785(2) 0.0483(8) Uani 1 1 d . . . . .
H5 H 0.9182 0.6492 0.2426 0.058 Uiso 1 1 calc R . . . .
C6 C 0.7735(4) 0.6538(3) 0.1398(2) 0.0529(9) Uani 1 1 d . . . . .
C19 C 1.2449(4) 0.5240(3) 0.3021(2) 0.0510(9) Uani 1 1 d . . . . .
H19 H 1.2401 0.4480 0.2656 0.061 Uiso 1 1 calc R . . . .
C24 C 1.1122(4) 0.7974(4) 0.7415(2) 0.0544(9) Uani 1 1 d . . . . .
C4 C 0.9974(4) 0.5734(3) 0.1281(2) 0.0468(8) Uani 1 1 d . . . . .
C29 C 0.8142(4) 0.7979(3) 0.8791(2) 0.0523(9) Uani 1 1 d . . . . .
C12 C 1.2054(4) 0.4777(3) 0.1055(2) 0.0512(9) Uani 1 1 d . . . . .
H12 H 1.2873 0.4569 0.1314 0.061 Uiso 1 1 calc R . . . .
C21 C 1.2852(4) 0.7494(4) 0.6075(2) 0.0573(10) Uani 1 1 d . . . . .
C27 C 1.0313(4) 0.8178(3) 0.8185(2) 0.0536(9) Uani 1 1 d . . . . .
C2 C 0.8289(4) 0.5610(3) -0.0118(2) 0.0535(9) Uani 1 1 d . . . . .
C38 C 0.6546(4) 0.7628(3) 0.8662(2) 0.0523(9) Uani 1 1 d . . . . .
C15 C 1.1939(4) 0.7007(3) 0.3198(2) 0.0547(9) Uani 1 1 d . . . . .
H15 H 1.1542 0.7491 0.2962 0.066 Uiso 1 1 calc R . . . .
C7 C 0.6704(4) 0.7118(4) 0.2021(3) 0.0590(10) Uani 1 1 d D . . . .
C1 C 0.7425(4) 0.6215(3) 0.0458(2) 0.0540(9) Uani 1 1 d . . . . .
H1 H 0.6595 0.6413 0.0200 0.065 Uiso 1 1 calc R . . . .
C30 C 1.0312(4) 0.8752(3) 0.9782(2) 0.0526(9) Uani 1 1 d . . . . .
C16 C 1.2598(4) 0.7405(4) 0.4103(3) 0.0570(10) Uani 1 1 d . . . . .
H16 H 1.2649 0.8159 0.4486 0.068 Uiso 1 1 calc R . . . .
C39 C 0.5790(5) 0.8020(4) 0.9370(3) 0.0633(11) Uani 1 1 d . . . . .
H39 H 0.6276 0.8561 0.9945 0.076 Uiso 1 1 calc R . . . .
C28 C 0.8818(4) 0.7820(3) 0.8038(2) 0.0535(9) Uani 1 1 d . . . . .
H28 H 0.8269 0.7476 0.7437 0.064 Uiso 1 1 calc R . . . .
C18 C 1.3104(4) 0.5660(4) 0.3921(2) 0.0544(9) Uani 1 1 d . . . . .
H18 H 1.3510 0.5193 0.4174 0.065 Uiso 1 1 calc R . . . .
C22 C 1.1689(4) 0.6707(4) 0.6018(2) 0.0595(10) Uani 1 1 d . . . . .
H22 H 1.1488 0.6005 0.5524 0.071 Uiso 1 1 calc R . . . .
C23 C 1.0818(4) 0.6952(4) 0.6686(2) 0.0588(10) Uani 1 1 d . . . . .
H23 H 1.0017 0.6419 0.6642 0.071 Uiso 1 1 calc R . . . .
C32 C 1.1116(4) 0.9180(4) 1.0745(3) 0.0582(10) Uani 1 1 d . . . . .
C20 C 1.3908(4) 0.7197(4) 0.5421(2) 0.0654(12) Uani 1 1 d . . . . .
H20A H 1.4622 0.7865 0.5541 0.078 Uiso 1 1 calc R . . . .
H20B H 1.4449 0.6651 0.5534 0.078 Uiso 1 1 calc R . . . .
C31 C 1.1060(4) 0.8668(3) 0.9081(2) 0.0538(9) Uani 1 1 d . . . . .
H31 H 1.2075 0.8942 0.9208 0.065 Uiso 1 1 calc R . . . .
C42 C 0.4461(4) 0.6507(4) 0.7710(3) 0.0660(11) Uani 1 1 d . . . . .
H42 H 0.3983 0.5985 0.7126 0.079 Uiso 1 1 calc R . . . .
C26 C 1.3087(5) 0.8521(4) 0.6765(3) 0.0674(12) Uani 1 1 d . . . . .
H26 H 1.3831 0.9077 0.6779 0.081 Uiso 1 1 calc R . . . .
C25 C 1.2248(5) 0.8759(4) 0.7445(3) 0.0639(11) Uani 1 1 d . . . . .
H25 H 1.2451 0.9465 0.7934 0.077 Uiso 1 1 calc R . . . .
C10A C 0.5392(8) 0.7341(7) 0.1505(4) 0.099(3) Uani 0.892(8) 1 d . U P B 1
H10A H 0.5718 0.7865 0.1244 0.148 Uiso 0.892(8) 1 calc GR . P B 1
H10B H 0.4735 0.7654 0.1925 0.148 Uiso 0.892(8) 1 calc GR . P B 1
H10C H 0.4877 0.6649 0.1015 0.148 Uiso 0.892(8) 1 calc GR . P B 1
C40 C 0.4330(5) 0.7622(4) 0.9233(3) 0.0709(12) Uani 1 1 d . . . . .
H40 H 0.3799 0.7883 0.9714 0.085 Uiso 1 1 calc R . . . .
C36 C 1.3294(5) 0.9842(5) 1.1718(3) 0.0805(14) Uani 1 1 d . . . . .
H36 H 1.4316 1.0070 1.1813 0.097 Uiso 1 1 calc R . . . .
C41 C 0.3646(5) 0.6844(4) 0.8397(3) 0.0716(12) Uani 1 1 d . . . . .
H41 H 0.2643 0.6544 0.8291 0.086 Uiso 1 1 calc R . . . .
C34 C 1.1196(6) 0.9545(5) 1.2314(3) 0.0844(15) Uani 1 1 d . . . . .
H34 H 1.0732 0.9555 1.2808 0.101 Uiso 1 1 calc R . . . .
C35 C 1.2684(5) 0.9883(5) 1.2457(3) 0.0812(14) Uani 1 1 d . . . . .
H35 H 1.3263 1.0135 1.3046 0.097 Uiso 1 1 calc R . . . .
C33 C 1.0395(5) 0.9194(4) 1.1452(3) 0.0727(13) Uani 1 1 d . . . . .
H33 H 0.9370 0.8966 1.1341 0.087 Uiso 1 1 calc R . . . .
C9A C 0.6139(7) 0.6397(5) 0.2496(5) 0.0833(18) Uani 0.892(8) 1 d . U P B 1
H9AA H 0.5594 0.5692 0.2039 0.125 Uiso 0.892(8) 1 calc GR . P B 1
H9AB H 0.5498 0.6773 0.2902 0.125 Uiso 0.892(8) 1 calc GR . P B 1
H9AC H 0.6961 0.6263 0.2853 0.125 Uiso 0.892(8) 1 calc GR . P B 1
C8A C 0.7543(7) 0.8212(5) 0.2749(5) 0.087(2) Uani 0.892(8) 1 d . U P B 1
H8AA H 0.8341 0.8070 0.3118 0.130 Uiso 0.892(8) 1 calc GR . P B 1
H8AB H 0.6887 0.8589 0.3141 0.130 Uiso 0.892(8) 1 calc GR . P B 1
H8AC H 0.7939 0.8678 0.2455 0.130 Uiso 0.892(8) 1 calc GR . P B 1
F2A F 0.6226(6) 0.5283(6) 0.4474(4) 0.087(2) Uani 0.426(7) 1 d D U P C 2
B1A B 0.7235(10) 0.6166(9) 0.4822(5) 0.051(3) Uani 0.426(7) 1 d D U P C 2
F1A F 0.6831(18) 0.7041(11) 0.4671(11) 0.188(6) Uani 0.426(7) 1 d D U P C 2
F4A F 0.8457(14) 0.5974(14) 0.4347(13) 0.190(7) Uani 0.426(7) 1 d D U P C 2
F4C F 0.7195(9) 1.0125(7) 0.5430(7) 0.101(2) Uani 0.4 1 d . U P A 3
F1C F 0.5644(8) 0.8570(6) 0.4502(5) 0.087(2) Uani 0.4 1 d . U P A 3
F3A F 0.7694(17) 0.6499(14) 0.5686(7) 0.204(7) Uani 0.426(7) 1 d D U P C 2
C13A C 0.8615(11) 0.3879(13) 0.0145(10) 0.047(3) Uani 0.44(3) 1 d . . P D 1
H13A H 0.9295 0.3553 0.0436 0.070 Uiso 0.44(3) 1 calc GR . P D 1
H13B H 0.8340 0.3411 -0.0507 0.070 Uiso 0.44(3) 1 calc GR . P D 1
H13C H 0.7745 0.3936 0.0425 0.070 Uiso 0.44(3) 1 calc GR . P D 1
C3B C 0.9848(15) 0.5567(15) 0.0273(5) 0.054(4) Uani 0.56(3) 1 d . . P D 2
C3A C 0.9339(14) 0.5022(14) 0.0272(5) 0.039(3) Uani 0.44(3) 1 d . . P D 1
B1C B 0.5729(14) 0.9698(11) 0.4963(8) 0.063(3) Uani 0.4 1 d . U P A 3
B1B B 0.7786(16) 0.6833(13) 0.4985(11) 0.031(4) Uani 0.174(7) 1 d D U P C 1
F2B F 0.8646(15) 0.7824(10) 0.5172(10) 0.077(5) Uani 0.174(7) 1 d D U P C 1
C13B C 1.0992(17) 0.6473(10) 0.0191(9) 0.063(4) Uani 0.56(3) 1 d . . P D 2
H13D H 1.0832 0.7207 0.0576 0.095 Uiso 0.56(3) 1 calc GR . P D 2
H13E H 1.0879 0.6394 -0.0444 0.095 Uiso 0.56(3) 1 calc GR . P D 2
H13F H 1.1977 0.6380 0.0391 0.095 Uiso 0.56(3) 1 calc GR . P D 2
C45 C 0.927(3) 0.9726(14) 0.5374(10) 0.106(6) Uani 0.35 1 d D . P E 4
N46 N 0.908(2) 1.0631(12) 0.5462(13) 0.118(6) Uani 0.35 1 d D . P E 4
C44 C 0.988(2) 0.8707(16) 0.5346(12) 0.118(7) Uani 0.35 1 d D . P E 4
H44A H 0.9450 0.8086 0.4769 0.178 Uiso 0.35 1 calc GR . P E 4
H44B H 0.9644 0.8528 0.5855 0.178 Uiso 0.35 1 calc GR . P E 4
H44C H 1.0938 0.8850 0.5394 0.178 Uiso 0.35 1 calc GR . P E 4
F3B F 0.731(2) 0.6443(19) 0.5503(18) 0.126(8) Uani 0.174(7) 1 d D U P C 1
F4B F 0.845(3) 0.6052(17) 0.4332(16) 0.127(10) Uani 0.174(7) 1 d D U P C 1
F1B F 0.6512(18) 0.6859(19) 0.4386(17) 0.119(9) Uani 0.174(7) 1 d D U P C 1
C9B C 0.532(4) 0.628(4) 0.176(5) 0.118(18) Uani 0.108(8) 1 d D U P B 2
H9BA H 0.5414 0.5800 0.2089 0.176 Uiso 0.108(8) 1 calc R . P B 2
H9BB H 0.5149 0.5832 0.1100 0.176 Uiso 0.108(8) 1 calc R . P B 2
H9BC H 0.4498 0.6663 0.1910 0.176 Uiso 0.108(8) 1 calc R . P B 2
C10B C 0.638(6) 0.808(4) 0.180(4) 0.0833(18) Uani 0.108(8) 1 d D U P B 2
H10D H 0.6626 0.8757 0.2361 0.125 Uiso 0.108(8) 1 calc GR . P B 2
H10E H 0.5349 0.7960 0.1546 0.125 Uiso 0.108(8) 1 calc GR . P B 2
H10F H 0.6968 0.8155 0.1360 0.125 Uiso 0.108(8) 1 calc GR . P B 2
C8B C 0.747(5) 0.770(6) 0.2998(17) 0.099(3) Uani 0.108(8) 1 d D U P B 2
H8BA H 0.7632 0.7157 0.3258 0.148 Uiso 0.108(8) 1 calc GR . P B 2
H8BB H 0.6873 0.8202 0.3350 0.148 Uiso 0.108(8) 1 calc GR . P B 2
H8BC H 0.8411 0.8127 0.3023 0.148 Uiso 0.108(8) 1 calc GR . P B 2
O1 O 0.784(5) 0.935(4) 0.5228(18) 0.223(18) Uani 0.25 1 d . . P F 5
H1A H 0.7831 0.8680 0.5009 0.335 Uiso 0.25 1 d R . P F 5
H1B H 0.7045 0.9473 0.5059 0.335 Uiso 0.25 1 d R . P F 5
F2C F 0.493(2) 0.996(2) 0.5669(16) 0.089(5) Uani 0.4 1 d . U P A 3

loop_
_atom_site_aniso_label
_atom_site_aniso_U_11
_atom_site_aniso_U_22
_atom_site_aniso_U_33
_atom_site_aniso_U_23
_atom_site_aniso_U_13
_atom_site_aniso_U_12
N17 0.0369(15) 0.086(2) 0.0337(15) 0.0229(16) 0.0036(11) 0.0093(14)
N43 0.0537(19) 0.070(2) 0.0543(19) 0.0245(16) 0.0077(15) 0.0129(16)
N29 0.0531(18) 0.071(2) 0.0445(17) 0.0250(15) 0.0091(14) 0.0150(15)
N37 0.055(2) 0.103(3) 0.0435(18) 0.0283(18) 0.0045(15) 0.0118(18)
F3C 0.119(11) 0.082(6) 0.054(6) 0.032(6) 0.000(6) -0.016(6)
C14 0.0380(17) 0.063(2) 0.0326(16) 0.0192(15) 0.0065(13) 0.0101(15)
C11 0.0401(17) 0.062(2) 0.0326(16) 0.0195(15) 0.0046(13) 0.0105(15)
C5 0.0498(19) 0.066(2) 0.0286(15) 0.0172(15) 0.0061(14) 0.0153(16)
C6 0.049(2) 0.072(2) 0.0410(18) 0.0224(17) 0.0116(15) 0.0201(18)
C19 0.0477(19) 0.069(2) 0.0383(18) 0.0226(17) 0.0078(15) 0.0157(17)
C24 0.052(2) 0.076(3) 0.0353(18) 0.0228(17) 0.0077(15) 0.0100(18)
C4 0.0460(19) 0.064(2) 0.0317(16) 0.0194(15) 0.0051(14) 0.0169(16)
C29 0.054(2) 0.062(2) 0.0440(19) 0.0222(17) 0.0099(16) 0.0140(17)
C12 0.0482(19) 0.071(2) 0.0351(17) 0.0203(17) 0.0041(14) 0.0215(17)
C21 0.047(2) 0.089(3) 0.0302(17) 0.0211(18) 0.0007(14) 0.0058(19)
C27 0.055(2) 0.065(2) 0.0427(19) 0.0223(17) 0.0111(16) 0.0136(18)
C2 0.048(2) 0.078(3) 0.0360(17) 0.0207(17) 0.0071(15) 0.0236(18)
C38 0.051(2) 0.066(2) 0.048(2) 0.0293(18) 0.0105(16) 0.0181(17)
C15 0.055(2) 0.067(2) 0.0435(19) 0.0244(18) 0.0032(16) 0.0128(18)
C7 0.053(2) 0.085(3) 0.0434(19) 0.0254(19) 0.0163(16) 0.024(2)
C1 0.049(2) 0.077(3) 0.0396(18) 0.0231(18) 0.0084(15) 0.0262(18)
C30 0.052(2) 0.068(2) 0.0412(19) 0.0231(17) 0.0090(15) 0.0161(17)
C16 0.056(2) 0.065(2) 0.0432(19) 0.0148(18) 0.0083(16) 0.0094(18)
C39 0.058(2) 0.087(3) 0.049(2) 0.029(2) 0.0108(17) 0.018(2)
C28 0.053(2) 0.065(2) 0.0413(18) 0.0194(17) 0.0089(16) 0.0100(17)
C18 0.049(2) 0.080(3) 0.0396(18) 0.0265(19) 0.0082(15) 0.0192(18)
C22 0.052(2) 0.077(3) 0.0387(19) 0.0128(18) 0.0061(16) 0.0069(19)
C23 0.050(2) 0.076(3) 0.0423(19) 0.0179(19) 0.0074(16) 0.0024(18)
C32 0.058(2) 0.077(3) 0.043(2) 0.0256(19) 0.0073(17) 0.0172(19)
C20 0.045(2) 0.109(3) 0.0305(17) 0.019(2) 0.0004(15) 0.005(2)
C31 0.052(2) 0.068(2) 0.0403(19) 0.0208(17) 0.0068(15) 0.0100(18)
C42 0.051(2) 0.084(3) 0.063(2) 0.031(2) 0.0025(19) 0.011(2)
C26 0.062(2) 0.089(3) 0.043(2) 0.023(2) 0.0092(17) -0.009(2)
C25 0.073(3) 0.069(3) 0.0403(19) 0.0160(18) 0.0111(18) 0.000(2)
C10A 0.088(4) 0.168(7) 0.068(3) 0.053(4) 0.037(3) 0.087(5)
C40 0.052(2) 0.112(4) 0.064(3) 0.045(3) 0.0166(19) 0.030(2)
C36 0.057(3) 0.124(4) 0.052(2) 0.029(3) 0.0013(19) 0.012(3)
C41 0.049(2) 0.104(4) 0.071(3) 0.044(3) 0.008(2) 0.019(2)
C34 0.081(3) 0.127(4) 0.048(2) 0.039(3) 0.011(2) 0.016(3)
C35 0.074(3) 0.121(4) 0.043(2) 0.032(2) -0.003(2) 0.015(3)
C33 0.065(3) 0.109(4) 0.045(2) 0.030(2) 0.0119(19) 0.017(2)
C9A 0.069(3) 0.107(4) 0.100(4) 0.056(4) 0.045(3) 0.028(3)
C8A 0.083(4) 0.082(4) 0.087(4) 0.012(3) 0.040(3) 0.029(3)
F2A 0.059(4) 0.133(6) 0.066(4) 0.035(4) 0.007(3) 0.028(3)
B1A 0.043(5) 0.092(7) 0.022(4) 0.021(4) -0.002(3) 0.035(5)
F1A 0.278(17) 0.165(9) 0.210(12) 0.114(9) 0.190(12) 0.086(10)
F4A 0.095(9) 0.241(15) 0.234(15) 0.085(13) 0.082(11) 0.013(8)
F4C 0.077(4) 0.083(5) 0.138(7) 0.048(5) 0.004(4) 0.006(4)
F1C 0.090(5) 0.080(4) 0.080(4) 0.017(3) 0.036(4) 0.000(3)
F3A 0.148(11) 0.281(16) 0.092(6) 0.022(8) -0.050(6) -0.054(11)
C13A 0.043(5) 0.059(6) 0.037(6) 0.014(5) 0.020(4) 0.009(4)
C3B 0.049(6) 0.091(9) 0.035(4) 0.033(4) 0.013(3) 0.026(6)
C3A 0.031(5) 0.060(7) 0.031(4) 0.023(4) 0.010(3) 0.007(5)
B1C 0.072(6) 0.065(6) 0.049(6) 0.021(5) 0.014(5) 0.004(5)
B1B 0.031(4) 0.031(4) 0.031(4) 0.0129(19) 0.0044(13) 0.0065(12)
F2B 0.073(9) 0.081(8) 0.081(10) 0.052(7) -0.017(7) -0.002(6)
C13B 0.075(7) 0.062(5) 0.049(6) 0.024(5) 0.001(5) 0.002(5)
C45 0.129(16) 0.125(16) 0.047(8) 0.024(9) 0.004(9) 0.000(13)
N46 0.131(13) 0.082(9) 0.153(15) 0.050(10) 0.026(11) 0.052(9)
C44 0.120(15) 0.17(2) 0.081(11) 0.049(12) 0.022(10) 0.086(15)
F3B 0.068(11) 0.155(17) 0.26(2) 0.173(18) 0.071(14) 0.050(11)
F4B 0.108(18) 0.116(14) 0.126(17) 0.007(13) -0.003(12) 0.074(14)
F1B 0.063(10) 0.128(16) 0.17(2) 0.067(14) -0.033(11) 0.039(9)
C9B 0.10(3) 0.15(4) 0.14(4) 0.08(3) 0.07(3) 0.04(3)
C10B 0.069(3) 0.107(4) 0.100(4) 0.056(4) 0.045(3) 0.028(3)
C8B 0.088(4) 0.168(7) 0.068(3) 0.053(4) 0.037(3) 0.087(5)
O1 0.30(5) 0.33(5) 0.095(17) 0.10(2) 0.07(2) 0.16(4)
F2C 0.098(9) 0.119(15) 0.056(8) 0.037(8) 0.018(8) 0.030(11)

loop_
_atom_type_symbol
_atom_type_description
_atom_type_scat_dispersion_real
_atom_type_scat_dispersion_imag
_atom_type_scat_source
C C 0.0033 0.0016 'International Tables Vol C Tables 4.2.6.8 and 6.1.1.4'
H H 0.0000 0.0000 'International Tables Vol C Tables 4.2.6.8 and 6.1.1.4'
B B 0.0013 0.0007 'International Tables Vol C Tables 4.2.6.8 and 6.1.1.4'
F F 0.0171 0.0103 'International Tables Vol C Tables 4.2.6.8 and 6.1.1.4'
N N 0.0061 0.0033 'International Tables Vol C Tables 4.2.6.8 and 6.1.1.4'
O O 0.0106 0.0060 'International Tables Vol C Tables 4.2.6.8 and 6.1.1.4'

loop_
_geom_angle_atom_site_label_1
_geom_angle_atom_site_label_2
_geom_angle_atom_site_label_3
_geom_angle
_geom_angle_site_symmetry_1
_geom_angle_site_symmetry_3
C16 N17 C20 118.6(4) . .
C18 N17 C16 121.3(3) . .
C18 N17 C20 120.1(3) . .
C42 N43 C38 117.6(3) . .
C29 N29 C30 118.0(3) . .
C32 N37 C36 117.5(4) . .
B1C F3C B1C 72.2(16) . 2_676
F2C F3C B1C 88(9) 2_676 .
F2C F3C B1C 70(7) 2_676 2_676
C19 C14 C11 120.5(3) . .
C15 C14 C11 122.4(3) . .
C15 C14 C19 117.0(3) . .
C4 C11 C14 123.3(3) . .
C12 C11 C14 117.2(3) . .
C12 C11 C4 119.5(3) . .
C6 C5 H5 118.2 . .
C4 C5 H5 118.2 . .
C4 C5 C6 123.7(3) . .
C5 C6 C7 119.1(3) . .
C1 C6 C5 118.9(3) . .
C1 C6 C7 121.9(3) . .
C14 C19 H19 119.4 . .
C18 C19 C14 121.2(4) . .
C18 C19 H19 119.4 . .
C23 C24 C27 119.8(4) . .
C25 C24 C27 120.9(4) . .
C25 C24 C23 119.2(3) . .
C11 C4 C3B 114.9(4) . .
C11 C4 C3A 116.1(4) . .
C5 C4 C11 125.2(3) . .
C5 C4 C3B 119.1(4) . .
C5 C4 C3A 114.7(4) . .
N29 C29 C38 116.8(3) . .
N29 C29 C28 122.9(4) . .
C28 C29 C38 120.2(3) . .
C11 C12 H12 118.1 . .
C2 C12 C11 123.7(3) 2_765 .
C2 C12 H12 118.1 2_765 .
C22 C21 C20 120.5(4) . .
C26 C21 C22 119.4(4) . .
C26 C21 C20 120.0(4) . .
C28 C27 C24 121.7(3) . .
C31 C27 C24 120.2(3) . .
C31 C27 C28 118.0(3) . .
C12 C2 C1 123.0(3) 2_765 .
C12 C2 C3B 115.7(4) 2_765 .
C12 C2 C3A 116.5(4) 2_765 .
C1 C2 C3B 119.9(4) . .
C1 C2 C3A 117.1(4) . .
N43 C38 C29 116.4(3) . .
N43 C38 C39 122.0(4) . .
C39 C38 C29 121.5(4) . .
C14 C15 H15 119.7 . .
C16 C15 C14 120.5(4) . .
C16 C15 H15 119.7 . .
C10A C7 C6 113.0(3) . .
C10A C7 C9A 107.7(5) . .
C10A C7 C8A 108.9(5) . .
C9A C7 C6 109.5(4) . .
C9A C7 C8A 108.4(5) . .
C8A C7 C6 109.2(4) . .
C9B C7 C6 106(2) . .
C10B C7 C6 107.8(17) . .
C10B C7 C9B 109(4) . .
C10B C7 C8B 101(4) . .
C8B C7 C6 111.4(18) . .
C8B C7 C9B 121(4) . .
C6 C1 C2 122.3(3) . .
C6 C1 H1 118.9 . .
C2 C1 H1 118.9 . .
N29 C30 C32 116.8(3) . .
N29 C30 C31 122.9(3) . .
C31 C30 C32 120.2(3) . .
N17 C16 C15 120.2(4) . .
N17 C16 H16 119.9 . .
C15 C16 H16 119.9 . .
C38 C39 H39 120.3 . .
C40 C39 C38 119.4(4) . .
C40 C39 H39 120.3 . .
C29 C28 H28 120.6 . .
C27 C28 C29 118.7(3) . .
C27 C28 H28 120.6 . .
N17 C18 C19 119.8(4) . .
N17 C18 H18 120.1 . .
C19 C18 H18 120.1 . .
C21 C22 H22 120.0 . .
C21 C22 C23 120.0(4) . .
C23 C22 H22 120.0 . .
C24 C23 C22 120.1(4) . .
C24 C23 H23 119.9 . .
C22 C23 H23 119.9 . .
N37 C32 C30 116.3(3) . .
N37 C32 C33 122.6(4) . .
C33 C32 C30 121.0(4) . .
N17 C20 C21 112.7(3) . .
N17 C20 H20A 109.1 . .
N17 C20 H20B 109.1 . .
C21 C20 H20A 109.1 . .
C21 C20 H20B 109.1 . .
H20A C20 H20B 107.8 . .
C27 C31 H31 120.3 . .
C30 C31 C27 119.3(4) . .
C30 C31 H31 120.3 . .
N43 C42 H42 118.3 . .
N43 C42 C41 123.3(4) . .
C41 C42 H42 118.3 . .
C21 C26 H26 119.7 . .
C21 C26 C25 120.7(4) . .
C25 C26 H26 119.7 . .
C24 C25 C26 120.5(4) . .
C24 C25 H25 119.8 . .
C26 C25 H25 119.8 . .
C7 C10A H10A 109.5 . .
C7 C10A H10B 109.5 . .
C7 C10A H10C 109.5 . .
H10A C10A H10B 109.5 . .
H10A C10A H10C 109.5 . .
H10B C10A H10C 109.5 . .
C39 C40 H40 120.3 . .
C41 C40 C39 119.4(4) . .
C41 C40 H40 120.3 . .
N37 C36 H36 117.9 . .
N37 C36 C35 124.3(4) . .
C35 C36 H36 117.9 . .
C42 C41 H41 120.9 . .
C40 C41 C42 118.2(4) . .
C40 C41 H41 120.9 . .
C35 C34 H34 120.3 . .
C33 C34 H34 120.3 . .
C33 C34 C35 119.4(4) . .
C36 C35 C34 117.7(4) . .
C36 C35 H35 121.2 . .
C34 C35 H35 121.2 . .
C32 C33 H33 120.7 . .
C34 C33 C32 118.6(4) . .
C34 C33 H33 120.7 . .
C7 C9A H9AA 109.5 . .
C7 C9A H9AB 109.5 . .
C7 C9A H9AC 109.5 . .
H9AA C9A H9AB 109.5 . .
H9AA C9A H9AC 109.5 . .
H9AB C9A H9AC 109.5 . .
C7 C8A H8AA 109.5 . .
C7 C8A H8AB 109.5 . .
C7 C8A H8AC 109.5 . .
H8AA C8A H8AB 109.5 . .
H8AA C8A H8AC 109.5 . .
H8AB C8A H8AC 109.5 . .
F2A B1A F1A 113.4(10) . .
F2A B1A F4A 109.7(9) . .
F1A B1A F4A 101.7(10) . .
F3A B1A F2A 114.6(10) . .
F3A B1A F1A 107.2(12) . .
F3A B1A F4A 109.4(11) . .
H13A C13A H13B 109.5 . .
H13A C13A H13C 109.5 . .
H13B C13A H13C 109.5 . .
C3A C13A H13A 109.5 . .
C3A C13A H13B 109.5 . .
C3A C13A H13C 109.5 . .
C4 C3B C13B 109.3(8) . .
C2 C3B C4 110.4(7) . .
C2 C3B C13B 111.4(8) . .
C3B C3B C4 109.0(13) 2_765 .
C3B C3B C2 107.1(14) 2_765 .
C3B C3B C13B 110(2) 2_765 .
C4 C3A C2 110.5(8) . .
C4 C3A C3A 106.6(12) . 2_765
C2 C3A C3A 104.3(13) . 2_765
C13A C3A C4 111.1(8) . .
C13A C3A C2 112.0(9) . .
C13A C3A C3A 112.1(16) . 2_765
F3C B1C F3C 107.8(16) . 2_676
F3C B1C F4C 108.1(14) . .
F3C B1C F1C 116.8(14) . .
F3C B1C B1C 58.2(13) . 2_676
F3C B1C B1C 49.6(13) 2_676 2_676
F3C B1C F2C 16.0(19) . 2_676
F3C B1C F2C 108(2) . .
F4C B1C F3C 116.4(13) . 2_676
F4C B1C B1C 130.2(13) . 2_676
F1C B1C F3C 101.5(13) . 2_676
F1C B1C F4C 106.4(10) . .
F1C B1C B1C 122.6(13) . 2_676
F1C B1C F2C 112.8(15) . .
F2C B1C F3C 101.5(17) 2_676 2_676
F2C B1C F3C 14.7(18) . 2_676
F2C B1C F4C 123.4(14) 2_676 .
F2C B1C F4C 103.2(13) . .
F2C B1C F1C 105.0(13) 2_676 .
F2C B1C B1C 52.4(12) . 2_676
F2C B1C B1C 53.9(12) 2_676 2_676
F2C B1C F2C 106.2(16) 2_676 .
F2B B1B F4B 103.4(13) . .
F2B B1B F1B 102.2(12) . .
F3B B1B F2B 130.5(17) . .
F3B B1B F4B 110.9(15) . .
F3B B1B F1B 105.7(14) . .
F4B B1B F1B 100.0(13) . .
C3B C13B H13D 109.5 . .
C3B C13B H13E 109.5 . .
C3B C13B H13F 109.5 . .
H13D C13B H13E 109.5 . .
H13D C13B H13F 109.5 . .
H13E C13B H13F 109.5 . .
N46 C45 C44 166(2) . .
C45 C44 H44A 109.5 . .
C45 C44 H44B 109.5 . .
C45 C44 H44C 109.5 . .
H44A C44 H44B 109.5 . .
H44A C44 H44C 109.5 . .
H44B C44 H44C 109.5 . .
C7 C9B H9BA 109.5 . .
C7 C9B H9BB 109.5 . .
C7 C9B H9BC 109.5 . .
H9BA C9B H9BB 109.5 . .
H9BA C9B H9BC 109.5 . .
H9BB C9B H9BC 109.5 . .
C7 C10B H10D 109.5 . .
C7 C10B H10E 109.5 . .
C7 C10B H10F 109.5 . .
H10D C10B H10E 109.5 . .
H10D C10B H10F 109.5 . .
H10E C10B H10F 109.5 . .
C7 C8B H8BA 109.5 . .
C7 C8B H8BB 109.5 . .
C7 C8B H8BC 109.5 . .
H8BA C8B H8BB 109.5 . .
H8BA C8B H8BC 109.5 . .
H8BB C8B H8BC 109.5 . .
H1A O1 H1B 109.4 . .
F3C F2C B1C 76(8) 2_676 2_676
F3C F2C B1C 96(8) 2_676 .
B1C F2C B1C 73.8(16) 2_676 .

loop_
_geom_bond_atom_site_label_1
_geom_bond_atom_site_label_2
_geom_bond_distance
_geom_bond_site_symmetry_2
N17 C16 1.345(5) .
N17 C18 1.339(5) .
N17 C20 1.500(4) .
N43 C38 1.348(5) .
N43 C42 1.341(5) .
N29 C29 1.334(5) .
N29 C30 1.340(5) .
N37 C32 1.330(5) .
N37 C36 1.334(5) .
F3C B1C 1.33(3) .
F3C B1C 1.48(3) 2_676
F3C F2C 0.38(4) 2_676
C14 C11 1.474(4) .
C14 C19 1.393(5) .
C14 C15 1.388(5) .
C11 C4 1.423(5) .
C11 C12 1.408(5) .
C5 H5 0.9500 .
C5 C6 1.406(5) .
C5 C4 1.391(5) .
C6 C7 1.540(5) .
C6 C1 1.391(5) .
C19 H19 0.9500 .
C19 C18 1.373(5) .
C24 C27 1.489(5) .
C24 C23 1.390(6) .
C24 C25 1.382(6) .
C4 C3B 1.542(9) .
C4 C3A 1.538(9) .
C29 C38 1.486(5) .
C29 C28 1.396(5) .
C12 H12 0.9500 .
C12 C2 1.380(5) 2_765
C21 C22 1.392(6) .
C21 C20 1.513(5) .
C21 C26 1.369(6) .
C27 C28 1.393(5) .
C27 C31 1.392(5) .
C2 C12 1.380(5) 2_765
C2 C1 1.393(5) .
C2 C3B 1.540(10) .
C2 C3A 1.542(11) .
C38 C39 1.383(5) .
C15 H15 0.9500 .
C15 C16 1.382(5) .
C7 C10A 1.524(6) .
C7 C9A 1.525(7) .
C7 C8A 1.528(7) .
C7 C9B 1.52(2) .
C7 C10B 1.50(2) .
C7 C8B 1.51(2) .
C1 H1 0.9500 .
C30 C32 1.499(5) .
C30 C31 1.380(5) .
C16 H16 0.9500 .
C39 H39 0.9500 .
C39 C40 1.374(6) .
C28 H28 0.9500 .
C18 H18 0.9500 .
C22 H22 0.9500 .
C22 C23 1.397(5) .
C23 H23 0.9500 .
C32 C33 1.391(6) .
C20 H20A 0.9900 .
C20 H20B 0.9900 .
C31 H31 0.9500 .
C42 H42 0.9500 .
C42 C41 1.388(6) .
C26 H26 0.9500 .
C26 C25 1.390(6) .
C25 H25 0.9500 .
C10A H10A 0.9800 .
C10A H10B 0.9800 .
C10A H10C 0.9800 .
C40 H40 0.9500 .
C40 C41 1.371(7) .
C36 H36 0.9500 .
C36 C35 1.370(7) .
C41 H41 0.9500 .
C34 H34 0.9500 .
C34 C35 1.384(7) .
C34 C33 1.374(6) .
C35 H35 0.9500 .
C33 H33 0.9500 .
C9A H9AA 0.9800 .
C9A H9AB 0.9800 .
C9A H9AC 0.9800 .
C8A H8AA 0.9800 .
C8A H8AB 0.9800 .
C8A H8AC 0.9800 .
F2A B1A 1.308(12) .
B1A F1A 1.360(13) .
B1A F4A 1.451(12) .
B1A F3A 1.290(11) .
F4C B1C 1.427(15) .
F1C B1C 1.387(14) .
C13A H13A 0.9800 .
C13A H13B 0.9800 .
C13A H13C 0.9800 .
C13A C3A 1.52(3) .
C3B C3B 1.51(3) 2_765
C3B C13B 1.58(3) .
C3A C3A 1.60(3) 2_765
B1C F3C 1.48(3) 2_676
B1C B1C 1.66(3) 2_676
B1C F2C 1.40(3) .
B1C F2C 1.37(3) 2_676
B1B F2B 1.369(15) .
B1B F3B 1.238(15) .
B1B F4B 1.436(16) .
B1B F1B 1.456(16) .
C13B H13D 0.9800 .
C13B H13E 0.9800 .
C13B H13F 0.9800 .
C45 N46 1.194(14) .
C45 C44 1.517(15) .
C44 H44A 0.9800 .
C44 H44B 0.9800 .
C44 H44C 0.9800 .
C9B H9BA 0.9800 .
C9B H9BB 0.9800 .
C9B H9BC 0.9800 .
C10B H10D 0.9800 .
C10B H10E 0.9800 .
C10B H10F 0.9800 .
C8B H8BA 0.9800 .
C8B H8BB 0.9800 .
C8B H8BC 0.9800 .
O1 H1A 0.8205 .
O1 H1B 0.8207 .
F2C F3C 0.38(4) 2_676
F2C B1C 1.37(3) 2_676
